data_7123439
loop_
_publ_author_name
'Guo, Ting-Ting'
'Cheng, Dong-Ming'
'Yang, Jin'
'Xu, Xianxiu'
'Ma, Jian-Fang'

_publ_section_title
;
 Calix[4]resorcinarene-based [Co16] coordination cages mediated by
 isomorphous auxiliary ligands for enhanced proton conduction
;
_journal_name_full 'Chemical Communications'
_journal_paper_doi 10.1039/C9CC01828J
_journal_year 2019
_chemical_formula_moiety 'C284 H316 Co16 N36 O140 S12'
_chemical_formula_sum 'C284 H316 Co16 N36 O140 S12'
_chemical_formula_weight 7801.31
_chemical_name_systematic
;
 ?
;
_space_group_crystal_system tetragonal
_space_group_IT_number 87
_space_group_name_Hall '-I 4'
_space_group_name_H-M_alt 'I 4/m'
_symmetry_space_group_name_Hall '-I 4'
_symmetry_space_group_name_H-M 'I 4/m'
_atom_sites_solution_hydrogens geom
_audit_creation_method SHELXL-2013
_audit_update_record
;
2019-03-05 deposited with the CCDC.    2019-05-06 downloaded from the CCDC.
;
_cell_angle_alpha 90
_cell_angle_beta 90
_cell_angle_gamma 90
_cell_formula_units_Z 2
_cell_length_a 26.657(12)
_cell_length_b 26.657(12)
_cell_length_c 33.26(4)
_cell_measurement_reflns_used 9984
_cell_measurement_temperature 173(2)
_cell_measurement_theta_max 25.72
_cell_measurement_theta_min 2.34
_cell_volume 23634(3)
_computing_structure_refinement 'SHELXL-2013 (Sheldrick, 2013)'
_diffrn_ambient_temperature 173(2)
_diffrn_measured_fraction_theta_full 0.995
_diffrn_measured_fraction_theta_max 0.993
_diffrn_measurement_device_type 'CCD area detector'
_diffrn_measurement_method 'phi and omega scans'
_diffrn_radiation_type MoK\a
_diffrn_radiation_wavelength 0.71073
_diffrn_reflns_av_R_equivalents 0.1430
_diffrn_reflns_av_unetI/netI 0.2351
_diffrn_reflns_Laue_measured_fraction_full 0.995
_diffrn_reflns_Laue_measured_fraction_max 0.993
_diffrn_reflns_limit_h_max 24
_diffrn_reflns_limit_h_min -30
_diffrn_reflns_limit_k_max 31
_diffrn_reflns_limit_k_min -25
_diffrn_reflns_limit_l_max 37
_diffrn_reflns_limit_l_min -39
_diffrn_reflns_number 56734
_diffrn_reflns_point_group_measured_fraction_full 0.995
_diffrn_reflns_point_group_measured_fraction_max 0.993
_diffrn_reflns_theta_full 25.000
_diffrn_reflns_theta_max 25.200
_diffrn_reflns_theta_min 2.416
_diffrn_source 'fine-focus sealed tube'
_exptl_absorpt_coefficient_mu 0.671
_exptl_absorpt_correction_T_max 0.630
_exptl_absorpt_correction_T_min 0.558
_exptl_absorpt_correction_type multi-scan
_exptl_crystal_colour purple
_exptl_crystal_density_diffrn 1.096
_exptl_crystal_description block
_exptl_crystal_F_000 8032
_exptl_crystal_size_max 0.34
_exptl_crystal_size_mid 0.27
_exptl_crystal_size_min 0.26
_platon_squeeze_details
;
;
_refine_diff_density_max 0.817
_refine_diff_density_min -0.434
_refine_diff_density_rms 0.119
_refine_ls_extinction_method none
_refine_ls_goodness_of_fit_ref 0.986
_refine_ls_hydrogen_treatment constr
_refine_ls_matrix_type full
_refine_ls_number_parameters 423
_refine_ls_number_reflns 10779
_refine_ls_number_restraints 25
_refine_ls_restrained_S_all 0.991
_refine_ls_R_factor_all 0.3469
_refine_ls_R_factor_gt 0.1572
_refine_ls_shift/su_max 0.000
_refine_ls_shift/su_mean 0.000
_refine_ls_structure_factor_coef Fsqd
_refine_ls_weighting_details 'w=1/[\s^2^(Fo^2^)+(0.2000P)^2^] where P=(Fo^2^+2Fc^2^)/3'
_refine_ls_weighting_scheme calc
_refine_ls_wR_factor_gt 0.3902
_refine_ls_wR_factor_ref 0.4542
_reflns_Friedel_coverage 0.000
_reflns_number_gt 2507
_reflns_number_total 10779
_reflns_threshold_expression 'I > 2\s(I)'
_cod_data_source_file c9cc01828j2.cif
_cod_data_source_block 1-SO3H
_cod_original_cell_volume 23638(38)
_cod_database_code 7123439
_shelx_space_group_comment
;
The symmetry employed for this shelxl refinement is uniquely defined
by the following loop, which should always be used as a source of
symmetry information in preference to the above space-group names.
They are only intended as comments.
;
_shelxl_version_number 2013-4

loop_
_space_group_symop_operation_xyz
'x, y, z'
'-x, -y, z'
'-y, x, z'
'y, -x, z'
'x+1/2, y+1/2, z+1/2'
'-x+1/2, -y+1/2, z+1/2'
'-y+1/2, x+1/2, z+1/2'
'y+1/2, -x+1/2, z+1/2'
'-x, -y, -z'
'x, y, -z'
'y, -x, -z'
'-y, x, -z'
'-x+1/2, -y+1/2, -z+1/2'
'x+1/2, y+1/2, -z+1/2'
'y+1/2, -x+1/2, -z+1/2'
'-y+1/2, x+1/2, -z+1/2'

loop_
_atom_site_label
_atom_site_type_symbol
_atom_site_fract_x
_atom_site_fract_y
_atom_site_fract_z
_atom_site_U_iso_or_equiv
_atom_site_adp_type
_atom_site_occupancy
_atom_site_site_symmetry_order
_atom_site_calc_flag
_atom_site_refinement_flags_posn
_atom_site_refinement_flags_adp
_atom_site_refinement_flags_occupancy
Co1 Co 0.87855(8) 0.10318(8) 0.11244(6) 0.1418(10) Uani 1 1 d . . .
Co2 Co 0.78156(7) 0.16389(7) 0.16535(4) 0.1080(8) Uani 1 1 d . . .
N1 N 0.7059(3) 0.1907(3) 0.1803(3) 0.126(4) Uani 1 1 d G . .
C1 C 0.6656(5) 0.2037(5) 0.1560(3) 0.257(14) Uani 1 1 d G . .
H1 H 0.6686 0.2017 0.1276 0.309 Uiso 1 1 calc R U .
C2 C 0.6208(4) 0.2196(6) 0.1733(5) 0.257(15) Uani 1 1 d G . .
H2 H 0.5932 0.2285 0.1567 0.309 Uiso 1 1 calc R U .
C3 C 0.6164(4) 0.2224(6) 0.2149(5) 0.37(2) Uani 1 1 d G . .
H3 H 0.5858 0.2332 0.2267 0.444 Uiso 1 1 calc R U .
C4 C 0.6568(6) 0.2094(5) 0.2392(3) 0.242(12) Uani 1 1 d G . .
H4 H 0.6538 0.2113 0.2676 0.290 Uiso 1 1 calc R U .
C5 C 0.7015(4) 0.1935(4) 0.2219(3) 0.128(6) Uani 1 1 d G . .
C6 C 0.7436(6) 0.1849(5) 0.2455(5) 0.106(4) Uani 1 1 d . . .
C7 C 0.7502(7) 0.1886(5) 0.2886(5) 0.124(5) Uani 1 1 d . . .
H7 H 0.7259 0.2007 0.3071 0.148 Uiso 1 1 calc R U .
C8 C 0.7929(7) 0.1734(5) 0.2974(3) 0.114(5) Uani 1 1 d . . .
H8 H 0.8062 0.1703 0.3238 0.137 Uiso 1 1 calc R U .
C9 C 0.8679(7) 0.1484(7) 0.2543(4) 0.179(8) Uani 1 1 d . . .
H9A H 0.8880 0.1793 0.2505 0.215 Uiso 1 1 calc R U .
H9B H 0.8699 0.1286 0.2292 0.215 Uiso 1 1 calc R U .
C10 C 0.8902(4) 0.1179(4) 0.2887(2) 0.119(5) Uani 1 1 d G U .
C11 C 0.9345(4) 0.1367(4) 0.3048(3) 0.124(5) Uani 1 1 d G . .
C12 C 0.9579(3) 0.1119(5) 0.3364(3) 0.123(5) Uani 1 1 d G . .
C13 C 0.9371(5) 0.0683(5) 0.3520(2) 0.154(7) Uani 1 1 d G . .
H13 H 0.9531 0.0513 0.3736 0.185 Uiso 1 1 calc R U .
C14 C 0.8928(5) 0.0494(4) 0.3359(3) 0.121(5) Uani 1 1 d G . .
C15 C 0.8694(4) 0.0742(4) 0.3043(3) 0.150(7) Uani 1 1 d G . .
C16 C 0.9793(11) 0.1783(12) 0.2561(12) 0.38(3) Uani 1 1 d . . .
H16A H 0.9572 0.1625 0.2357 0.454 Uiso 1 1 calc R U .
H16B H 0.9830 0.2138 0.2481 0.454 Uiso 1 1 calc R U .
C17 C 0.8390(11) 0.0166(9) 0.2522(4) 0.276(16) Uani 1 1 d . . .
H17A H 0.8290 0.0301 0.2256 0.332 Uiso 1 1 calc R U .
H17B H 0.8759 0.0126 0.2519 0.332 Uiso 1 1 calc R U .
C18 C 0.8653(6) 0.0046(6) 0.3560(5) 0.148(6) Uani 1 1 d . . .
H18 H 0.8289 0.0063 0.3487 0.177 Uiso 1 1 calc R U .
C19 C 0.8700(6) 0.0085(6) 0.4000(4) 0.170(7) Uani 1 1 d . . .
H19A H 0.8549 0.0400 0.4092 0.255 Uiso 1 1 calc R U .
H19B H 0.9055 0.0078 0.4075 0.255 Uiso 1 1 calc R U .
H19C H 0.8526 -0.0199 0.4127 0.255 Uiso 1 1 calc R U .
C20 C 0.7876(6) 0.0570(6) 0.1556(4) 0.102(4) Uani 1 1 d . . .
C21 C 0.7613(5) 0.0040(4) 0.1588(2) 0.125(5) Uani 1 1 d G . .
C22 C 0.7888(3) -0.0403(6) 0.1565(2) 0.116(5) Uani 1 1 d G . .
H22 H 0.8242 -0.0390 0.1536 0.140 Uiso 1 1 calc R U .
C23 C 0.7644(5) -0.0863(4) 0.1584(2) 0.099(4) Uani 1 1 d G . .
C24 C 0.7126(5) -0.0881(4) 0.1626(3) 0.142(6) Uani 1 1 d G . .
H24 H 0.6959 -0.1195 0.1640 0.170 Uiso 1 1 calc R U .
C25 C 0.6851(3) -0.0438(5) 0.1649(3) 0.162(6) Uani 1 1 d G . .
C26 C 0.7095(5) 0.0022(4) 0.1630(3) 0.128(5) Uani 1 1 d G . .
H26 H 0.6907 0.0324 0.1645 0.153 Uiso 1 1 calc R U .
C27 C 0.7856(5) 0.1562(4) 0.0723(4) 0.097(4) Uani 1 1 d . U .
C28 C 0.7640(4) 0.1681(4) 0.0343(3) 0.097(4) Uani 1 1 d . . .
C29 C 0.7196(6) 0.1955(7) 0.0352(3) 0.200(10) Uani 1 1 d . . .
H29 H 0.7042 0.2036 0.0601 0.240 Uiso 1 1 calc R U .
C30 C 0.6987(11) 0.2107(13) 0.0000 0.261(14) Uani 1 2 d S TU P
C31 C 0.7837(6) 0.1548(5) 0.0000 0.075(4) Uani 1 2 d S T P
H31 H 0.8133 0.1350 0.0000 0.090 Uiso 1 2 calc R U P
N2 N 0.7845(4) 0.1668(3) 0.2313(2) 0.067(2) Uani 1 1 d . . .
N3 N 0.8177(5) 0.1616(5) 0.2614(4) 0.137(4) Uani 1 1 d . . .
O1 O 0.9546(4) 0.1783(5) 0.2889(3) 0.170(5) Uani 1 1 d . . .
O2 O 0.8239(4) 0.0585(4) 0.2874(4) 0.169(4) Uani 1 1 d . . .
O5 O 0.7692(4) 0.1707(3) 0.1061(3) 0.139(3) Uani 1 1 d . . .
O6 O 0.8219(3) 0.1259(3) 0.0734(2) 0.134(3) Uani 1 1 d . . .
O7 O 0.8322(4) 0.0550(3) 0.1443(3) 0.133(3) Uani 1 1 d . . .
O8 O 0.7627(4) 0.0906(4) 0.1661(3) 0.143(4) Uani 1 1 d . . .
O10 O 0.5982(8) -0.0111(10) 0.1507(8) 0.186(9) Uani 0.5 1 d . U P
O12 O 0.6735(18) 0.3073(14) 0.0000 0.46(3) Uani 1 2 d S T P
O13 O 0.6194(7) 0.2437(9) 0.0380(4) 0.374(15) Uani 1 1 d . . .
O1W O 0.9257(4) 0.1544(6) 0.0751(4) 0.247(7) Uani 1 1 d . . .
O2W O 0.9439(4) 0.0791(5) 0.1535(5) 0.253(7) Uani 1 1 d . . .
O3W O 0.8955(6) 0.0462(5) 0.0721(4) 0.267(8) Uani 1 1 d . . .
S1 S 0.6402(7) 0.2474(9) 0.0000 0.374(11) Uani 1 2 d S TU P
S2 S 0.6182(2) -0.0435(4) 0.1748(6) 0.442(10) Uani 1 1 d D . .
O9 O 0.6044(18) 0.0040(12) 0.2117(9) 0.70(3) Uiso 1 1 d D . .
O3 O 0.8381(3) -0.1331(3) 0.1563(2) 0.113(3) Uiso 1 1 d . . .
O4 O 0.7691(3) -0.1736(4) 0.1671(2) 0.125(3) Uiso 1 1 d . . .
C33 C 0.7890(6) -0.1318(6) 0.1588(3) 0.111(4) Uiso 1 1 d . . .
O9' O 0.6081(10) -0.0899(12) 0.1655(7) 0.385(13) Uiso 1 1 d . . .

loop_
_atom_site_aniso_label
_atom_site_aniso_U_11
_atom_site_aniso_U_22
_atom_site_aniso_U_33
_atom_site_aniso_U_23
_atom_site_aniso_U_13
_atom_site_aniso_U_12
Co1 0.1184(18) 0.155(2) 0.1516(17) 0.0116(14) -0.0003(13) 0.0580(14)
Co2 0.1112(16) 0.1106(16) 0.1020(12) 0.0106(10) 0.0087(9) 0.0346(11)
N1 0.106(9) 0.085(8) 0.189(11) 0.010(7) 0.046(8) 0.008(6)
C1 0.19(2) 0.39(3) 0.194(19) 0.16(2) -0.117(18) -0.05(2)
C2 0.051(12) 0.23(2) 0.49(4) -0.05(2) -0.039(17) 0.067(13)
C3 0.57(7) 0.38(5) 0.16(2) 0.02(2) 0.11(3) -0.13(4)
C4 0.28(3) 0.26(3) 0.18(2) 0.076(18) 0.02(2) 0.08(2)
C5 0.099(12) 0.225(17) 0.060(8) -0.002(9) 0.034(8) -0.023(11)
C6 0.119(14) 0.083(10) 0.116(12) 0.000(8) -0.015(10) -0.003(9)
C7 0.161(16) 0.096(11) 0.114(13) -0.013(8) -0.039(10) 0.030(10)
C8 0.158(15) 0.137(12) 0.048(7) 0.004(7) -0.036(9) 0.025(10)
C9 0.142(16) 0.24(2) 0.153(13) 0.006(12) 0.044(11) 0.124(14)
C10 0.124(9) 0.119(8) 0.113(7) 0.006(7) 0.005(7) 0.034(7)
C11 0.074(10) 0.182(16) 0.116(11) 0.044(10) 0.014(8) 0.015(10)
C12 0.134(13) 0.208(16) 0.026(6) -0.003(7) -0.028(7) 0.061(12)
C13 0.189(18) 0.214(19) 0.060(8) 0.043(10) -0.054(10) 0.026(14)
C14 0.154(14) 0.164(15) 0.045(7) -0.021(8) -0.020(8) 0.045(12)
C15 0.175(18) 0.128(15) 0.146(14) -0.063(11) -0.052(13) 0.061(13)
C16 0.24(4) 0.33(4) 0.56(6) 0.16(4) 0.26(4) 0.04(3)
C17 0.54(4) 0.24(3) 0.057(8) 0.011(11) -0.013(14) -0.24(3)
C18 0.143(14) 0.126(14) 0.175(15) -0.021(12) 0.016(11) -0.059(11)
C19 0.24(2) 0.186(17) 0.079(9) -0.023(9) 0.054(10) 0.017(13)
C20 0.082(12) 0.087(12) 0.137(11) 0.006(8) -0.030(9) 0.032(9)
C21 0.145(17) 0.105(14) 0.126(10) -0.021(9) -0.025(10) 0.023(11)
C22 0.136(13) 0.161(15) 0.052(6) 0.001(8) -0.001(6) -0.003(14)
C23 0.108(12) 0.086(11) 0.104(8) -0.016(7) -0.056(8) 0.013(9)
C24 0.138(16) 0.134(15) 0.153(12) 0.028(9) -0.025(10) 0.058(12)
C25 0.100(14) 0.149(17) 0.238(18) 0.027(14) -0.006(11) 0.011(13)
C26 0.070(11) 0.111(13) 0.201(14) 0.073(10) 0.002(9) 0.024(9)
C27 0.099(8) 0.078(7) 0.112(7) -0.022(6) 0.011(7) 0.037(6)
C28 0.086(9) 0.128(11) 0.078(8) 0.002(7) -0.014(7) 0.065(8)
C29 0.213(17) 0.33(2) 0.057(7) -0.017(10) 0.019(9) 0.208(17)
C30 0.29(3) 0.43(3) 0.067(12) 0.000 0.000 0.27(2)
C31 0.122(14) 0.067(11) 0.036(8) 0.000 0.000 0.018(9)
N2 0.058(6) 0.069(6) 0.074(5) 0.012(4) 0.015(5) 0.028(5)
N3 0.107(11) 0.196(13) 0.107(10) 0.032(8) -0.030(9) 0.014(9)
O1 0.101(9) 0.252(14) 0.155(8) 0.104(9) 0.028(6) 0.046(8)
O2 0.151(10) 0.143(10) 0.212(11) 0.022(8) -0.064(8) 0.046(8)
O5 0.154(9) 0.125(8) 0.139(8) -0.021(6) -0.030(6) 0.062(6)
O6 0.128(8) 0.154(9) 0.119(6) -0.021(5) 0.000(5) 0.087(7)
O7 0.091(8) 0.107(8) 0.200(9) 0.008(6) -0.030(7) 0.025(6)
O8 0.147(10) 0.162(11) 0.120(7) 0.021(6) -0.036(6) 0.055(8)
O10 0.102(14) 0.163(16) 0.294(17) 0.071(14) -0.002(12) 0.025(12)
O12 0.89(9) 0.40(4) 0.083(12) 0.000 0.000 0.44(5)
O13 0.282(18) 0.71(4) 0.135(10) -0.063(16) -0.015(11) 0.31(2)
O1W 0.134(10) 0.40(2) 0.202(11) -0.118(12) 0.020(8) -0.007(11)
O2W 0.087(9) 0.213(14) 0.46(2) -0.046(13) -0.019(10) 0.051(8)
O3W 0.35(2) 0.229(15) 0.217(12) -0.010(10) -0.042(11) 0.187(14)
S1 0.367(18) 0.57(3) 0.189(12) 0.000 0.000 0.355(19)
S2 0.088(5) 0.191(8) 1.05(3) 0.135(14) -0.015(9) 0.005(4)

loop_
_atom_type_symbol
_atom_type_description
_atom_type_scat_dispersion_real
_atom_type_scat_dispersion_imag
_atom_type_scat_source
C C 0.0033 0.0016 'International Tables Vol C Tables 4.2.6.8 and 6.1.1.4'
H H 0.0000 0.0000 'International Tables Vol C Tables 4.2.6.8 and 6.1.1.4'
N N 0.0061 0.0033 'International Tables Vol C Tables 4.2.6.8 and 6.1.1.4'
O O 0.0106 0.0060 'International Tables Vol C Tables 4.2.6.8 and 6.1.1.4'
S S 0.1246 0.1234 'International Tables Vol C Tables 4.2.6.8 and 6.1.1.4'
Co Co 0.3494 0.9721 'International Tables Vol C Tables 4.2.6.8 and 6.1.1.4'

loop_
_geom_angle_atom_site_label_1
_geom_angle_atom_site_label_2
_geom_angle_atom_site_label_3
_geom_angle
_geom_angle_site_symmetry_1
_geom_angle_site_symmetry_3
O7 Co1 O3W 90.4(6) . .
O7 Co1 O6 93.9(4) . .
O3W Co1 O6 88.1(4) . .
O7 Co1 O3 91.1(4) . 4_665
O3W Co1 O3 175.4(5) . 4_665
O6 Co1 O3 96.1(3) . 4_665
O7 Co1 O1W 176.8(4) . .
O3W Co1 O1W 88.0(6) . .
O6 Co1 O1W 83.3(4) . .
O3 Co1 O1W 90.8(4) 4_665 .
O7 Co1 O2W 88.5(5) . .
O3W Co1 O2W 90.8(5) . .
O6 Co1 O2W 177.4(5) . .
O3 Co1 O2W 84.9(4) 4_665 .
O1W Co1 O2W 94.3(5) . .
O5 Co2 O8 93.4(4) . .
O5 Co2 O4 92.4(4) . 4_665
O8 Co2 O4 160.5(4) . 4_665
O5 Co2 N1 92.4(4) . .
O8 Co2 N1 94.8(4) . .
O4 Co2 N1 103.5(4) 4_665 .
O5 Co2 N2 169.6(4) . .
O8 Co2 N2 91.8(3) . .
O4 Co2 N2 85.6(3) 4_665 .
N1 Co2 N2 78.1(4) . .
O5 Co2 O3 92.0(3) . 4_665
O8 Co2 O3 103.1(4) . 4_665
O4 Co2 O3 58.1(3) 4_665 4_665
N1 Co2 O3 161.3(3) . 4_665
N2 Co2 O3 95.6(3) . 4_665
C1 N1 C5 120.0 . .
C1 N1 Co2 131.3(7) . .
C5 N1 Co2 108.7(7) . .
N1 C1 C2 120.0 . .
N1 C1 H1 120.0 . .
C2 C1 H1 120.0 . .
C1 C2 C3 120.0 . .
C1 C2 H2 120.0 . .
C3 C2 H2 120.0 . .
C4 C3 C2 120.0 . .
C4 C3 H3 120.0 . .
C2 C3 H3 120.0 . .
C5 C4 C3 120.0 . .
C5 C4 H4 120.0 . .
C3 C4 H4 120.0 . .
C6 C5 C4 120.6(11) . .
C6 C5 N1 119.1(11) . .
C4 C5 N1 120.0 . .
N2 C6 C5 122.7(13) . .
N2 C6 C7 106.6(12) . .
C5 C6 C7 130.4(15) . .
C8 C7 C6 108.9(14) . .
C8 C7 H7 125.5 . .
C6 C7 H7 125.5 . .
C7 C8 N3 107.6(11) . .
C7 C8 H8 126.2 . .
N3 C8 H8 126.2 . .
N3 C9 C10 112.2(12) . .
N3 C9 H9A 109.2 . .
C10 C9 H9A 109.2 . .
N3 C9 H9B 109.2 . .
C10 C9 H9B 109.2 . .
H9A C9 H9B 107.9 . .
C11 C10 C15 120.0 . .
C11 C10 C9 115.3(12) . .
C15 C10 C9 124.7(12) . .
O1 C11 C10 119.2(9) . .
O1 C11 C12 120.8(9) . .
C10 C11 C12 120.0 . .
C11 C12 C13 120.0 . .
C11 C12 C18 119.9(11) . 4_665
C13 C12 C18 119.9(11) . 4_665
C14 C13 C12 120.0 . .
C14 C13 H13 120.0 . .
C12 C13 H13 120.0 . .
C13 C14 C15 120.0 . .
C13 C14 C18 120.9(11) . .
C15 C14 C18 118.6(11) . .
C14 C15 C10 120.0 . .
C14 C15 O2 123.4(10) . .
C10 C15 O2 116.5(10) . .
C17 C16 O1 124(3) 4_665 .
C17 C16 H16A 106.2 4_665 .
O1 C16 H16A 106.2 . .
C17 C16 H16B 106.2 4_665 .
O1 C16 H16B 106.2 . .
H16A C16 H16B 106.4 . .
C16 C17 O2 115(3) 3_645 .
C16 C17 H17A 108.5 3_645 .
O2 C17 H17A 108.5 . .
C16 C17 H17B 108.5 3_645 .
O2 C17 H17B 108.5 . .
H17A C17 H17B 107.5 . .
C19 C18 C12 116.5(14) . 3_645
C19 C18 C14 109.6(11) . .
C12 C18 C14 104.8(14) 3_645 .
C19 C18 H18 108.6 . .
C12 C18 H18 108.6 3_645 .
C14 C18 H18 108.6 . .
C18 C19 H19A 109.5 . .
C18 C19 H19B 109.5 . .
H19A C19 H19B 109.5 . .
C18 C19 H19C 109.5 . .
H19A C19 H19C 109.5 . .
H19B C19 H19C 109.5 . .
O8 C20 O7 131.7(17) . .
O8 C20 C21 114.4(15) . .
O7 C20 C21 113.8(13) . .
C22 C21 C26 120.0 . .
C22 C21 C20 121.4(11) . .
C26 C21 C20 118.6(11) . .
C23 C22 C21 120.0 . .
C23 C22 H22 120.0 . .
C21 C22 H22 120.0 . .
C33 C23 C22 123.7(12) . .
C33 C23 C24 116.1(12) . .
C22 C23 C24 120.0 . .
C25 C24 C23 120.0 . .
C25 C24 H24 120.0 . .
C23 C24 H24 120.0 . .
C26 C25 C24 120.0 . .
C26 C25 S2 117.7(9) . .
C24 C25 S2 122.1(9) . .
C25 C26 C21 120.0 . .
C25 C26 H26 120.0 . .
C21 C26 H26 120.0 . .
O6 C27 O5 115.8(12) . .
O6 C27 C28 118.4(11) . .
O5 C27 C28 125.5(11) . .
C31 C28 C29 120.1(11) . .
C31 C28 C27 123.7(11) . .
C29 C28 C27 116.2(10) . .
C30 C29 C28 119.3(12) . .
C30 C29 H29 120.3 . .
C28 C29 H29 120.3 . .
C29 C30 C29 118.9(17) . 10
C29 C30 S1 120.5(9) . .
C29 C30 S1 120.5(9) 10 .
C28 C31 C28 122.1(15) 10 .
C28 C31 H31 119.0 10 .
C28 C31 H31 119.0 . .
C6 N2 N3 109.0(10) . .
C6 N2 Co2 110.6(9) . .
N3 N2 Co2 139.8(9) . .
N2 N3 C9 121.9(13) . .
N2 N3 C8 107.5(11) . .
C9 N3 C8 130.6(13) . .
C16 O1 C11 122.8(19) . .
C15 O2 C17 105.9(12) . .
C27 O5 Co2 142.0(9) . .
C27 O6 Co1 139.5(8) . .
C20 O7 Co1 134.0(9) . .
C20 O8 Co2 126.7(12) . .
O13 S1 O13 132(2) . 10
O13 S1 O12 104.9(17) . .
O13 S1 O12 104.9(17) 10 .
O13 S1 C30 107.5(9) . .
O13 S1 C30 107.5(9) 10 .
O12 S1 C30 93.1(19) . .
O10 S2 O9' 114(2) . .
O10 S2 O9 82.4(17) . .
O9' S2 O9 142(2) . .
O10 S2 C25 107.2(14) . .
O9' S2 C25 98.9(15) . .
O9 S2 C25 109.1(18) . .
C33 O3 Co1 139.6(7) . 3_645
C33 O3 Co2 89.7(8) . 3_645
Co1 O3 Co2 104.3(3) 3_645 3_645
C33 O4 Co2 97.8(9) . 3_645
O4 C33 O3 114.1(13) . .
O4 C33 C23 125.4(14) . .
O3 C33 C23 119.8(13) . .

loop_
_geom_bond_atom_site_label_1
_geom_bond_atom_site_label_2
_geom_bond_distance
_geom_bond_site_symmetry_2
Co1 O7 2.074(11) .
Co1 O3W 2.077(12) .
Co1 O6 2.082(8) .
Co1 O3 2.162(8) 4_665
Co1 O1W 2.234(16) .
Co1 O2W 2.305(13) .
Co2 O5 2.007(10) .
Co2 O8 2.018(12) .
Co2 O4 2.150(9) 4_665
Co2 N1 2.196(8) .
Co2 N2 2.197(8) .
Co2 O3 2.295(8) 4_665
N1 C1 1.3900 .
N1 C5 1.3900 .
C1 C2 1.3900 .
C1 H1 0.9500 .
C2 C3 1.3900 .
C2 H2 0.9500 .
C3 C4 1.3900 .
C3 H3 0.9500 .
C4 C5 1.3900 .
C4 H4 0.9500 .
C5 C6 1.388(15) .
C6 N2 1.281(14) .
C6 C7 1.447(17) .
C7 C8 1.243(16) .
C7 H7 0.9500 .
C8 N3 1.404(16) .
C8 H8 0.9500 .
C9 N3 1.403(15) .
C9 C10 1.526(16) .
C9 H9A 0.9900 .
C9 H9B 0.9900 .
C10 C11 1.3900 .
C10 C15 1.3900 .
C11 O1 1.339(13) .
C11 C12 1.3900 .
C12 C13 1.3900 .
C12 C18 1.530(18) 4_665
C13 C14 1.3900 .
C13 H13 0.9500 .
C14 C15 1.3900 .
C14 C18 1.552(16) .
C15 O2 1.400(13) .
C16 C17 1.10(3) 4_665
C16 O1 1.28(3) .
C16 H16A 0.9900 .
C16 H16B 0.9900 .
C17 C16 1.10(3) 3_645
C17 O2 1.67(2) .
C17 H17A 0.9900 .
C17 H17B 0.9900 .
C18 C19 1.473(18) .
C18 C12 1.53(3) 3_645
C18 H18 1.0000 .
C19 H19A 0.9800 .
C19 H19B 0.9800 .
C19 H19C 0.9800 .
C20 O8 1.168(14) .
C20 O7 1.247(15) .
C20 C21 1.581(17) .
C21 C22 1.3900 .
C21 C26 1.3900 .
C22 C23 1.3900 .
C22 H22 0.9500 .
C23 C33 1.379(16) .
C23 C24 1.3900 .
C24 C25 1.3900 .
C24 H24 0.9500 .
C25 C26 1.3900 .
C25 S2 1.815(11) .
C26 H26 0.9500 .
C27 O6 1.262(12) .
C27 O5 1.266(12) .
C27 C28 1.423(15) .
C28 C31 1.306(12) .
C28 C29 1.392(14) .
C29 C30 1.358(15) .
C29 H29 0.9500 .
C30 C29 1.358(15) 10
C30 S1 1.84(2) .
C31 C28 1.306(12) 10
C31 H31 0.9500 .
N2 N3 1.345(12) .
O10 S2 1.30(2) .
O12 S1 1.83(5) .
O13 S1 1.385(16) .
S1 O13 1.385(16) 10
S2 O9' 1.30(3) .
S2 O9 1.8000(16) .
O3 C33 1.312(13) .
O3 Co1 2.162(8) 3_645
O3 Co2 2.295(8) 3_645
O4 C33 1.266(14) .
O4 Co2 2.150(9) 3_645

loop_
_geom_torsion_atom_site_label_1
_geom_torsion_atom_site_label_2
_geom_torsion_atom_site_label_3
_geom_torsion_atom_site_label_4
_geom_torsion
_geom_torsion_site_symmetry_1
_geom_torsion_site_symmetry_4
C5 N1 C1 C2 0.0 . .
Co2 N1 C1 C2 179.7(7) . .
N1 C1 C2 C3 0.0 . .
C1 C2 C3 C4 0.0 . .
C2 C3 C4 C5 0.0 . .
C3 C4 C5 C6 173.9(11) . .
C3 C4 C5 N1 0.0 . .
C1 N1 C5 C6 -174.0(11) . .
Co2 N1 C5 C6 6.3(10) . .
C1 N1 C5 C4 0.0 . .
Co2 N1 C5 C4 -179.7(6) . .
C4 C5 C6 N2 174.9(9) . .
N1 C5 C6 N2 -11.2(17) . .
C4 C5 C6 C7 1.5(17) . .
N1 C5 C6 C7 175.5(11) . .
N2 C6 C7 C8 0.2(17) . .
C5 C6 C7 C8 174.3(13) . .
C6 C7 C8 N3 3.3(17) . .
N3 C9 C10 C11 -126.0(13) . .
N3 C9 C10 C15 53.8(16) . .
C15 C10 C11 O1 178.8(10) . .
C9 C10 C11 O1 -1.5(10) . .
C15 C10 C11 C12 0.0 . .
C9 C10 C11 C12 179.8(9) . .
O1 C11 C12 C13 -178.7(10) . .
C10 C11 C12 C13 0.0 . .
O1 C11 C12 C18 5.5(11) . 4_665
C10 C11 C12 C18 -175.7(10) . 4_665
C11 C12 C13 C14 0.0 . .
C18 C12 C13 C14 175.7(10) 4_665 .
C12 C13 C14 C15 0.0 . .
C12 C13 C14 C18 -172.4(11) . .
C13 C14 C15 C10 0.0 . .
C18 C14 C15 C10 172.6(10) . .
C13 C14 C15 O2 -177.9(10) . .
C18 C14 C15 O2 -5.3(12) . .
C11 C10 C15 C14 0.0 . .
C9 C10 C15 C14 -179.7(10) . .
C11 C10 C15 O2 178.0(9) . .
C9 C10 C15 O2 -1.7(11) . .
C13 C14 C18 C19 36.4(16) . .
C15 C14 C18 C19 -136.1(11) . .
C13 C14 C18 C12 -89.3(12) . 3_645
C15 C14 C18 C12 98.2(11) . 3_645
O8 C20 C21 C22 -165.0(9) . .
O7 C20 C21 C22 11.6(14) . .
O8 C20 C21 C26 16.4(13) . .
O7 C20 C21 C26 -167.0(9) . .
C26 C21 C22 C23 0.0 . .
C20 C21 C22 C23 -178.6(8) . .
C21 C22 C23 C33 -176.0(8) . .
C21 C22 C23 C24 0.0 . .
C33 C23 C24 C25 176.3(8) . .
C22 C23 C24 C25 0.0 . .
C23 C24 C25 C26 0.0 . .
C23 C24 C25 S2 -174.5(9) . .
C24 C25 C26 C21 0.0 . .
S2 C25 C26 C21 174.7(9) . .
C22 C21 C26 C25 0.0 . .
C20 C21 C26 C25 178.6(8) . .
O6 C27 C28 C31 -10(2) . .
O5 C27 C28 C31 175.8(14) . .
O6 C27 C28 C29 170.7(15) . .
O5 C27 C28 C29 -4(2) . .
C31 C28 C29 C30 -4(3) . .
C27 C28 C29 C30 176(2) . .
C28 C29 C30 C29 5(5) . 10
C28 C29 C30 S1 -180(2) . .
C29 C28 C31 C28 2(3) . 10
C27 C28 C31 C28 -177.2(9) . 10
C5 C6 N2 N3 -178.4(11) . .
C7 C6 N2 N3 -3.7(13) . .
C5 C6 N2 Co2 9.1(14) . .
C7 C6 N2 Co2 -176.1(8) . .
C6 N2 N3 C9 -172.1(14) . .
Co2 N2 N3 C9 -3(2) . .
C6 N2 N3 C8 5.7(14) . .
Co2 N2 N3 C8 174.7(9) . .
C10 C9 N3 N2 -148.7(12) . .
C10 C9 N3 C8 34(2) . .
C7 C8 N3 N2 -5.6(17) . .
C7 C8 N3 C9 172.0(16) . .
C17 C16 O1 C11 -69(5) 4_665 .
C10 C11 O1 C16 -78(2) . .
C12 C11 O1 C16 101(2) . .
C14 C15 O2 C17 -86.6(11) . .
C10 C15 O2 C17 95.4(9) . .
C16 C17 O2 C15 122(3) 3_645 .
O6 C27 O5 Co2 2(2) . .
C28 C27 O5 Co2 176.6(10) . .
O5 C27 O6 Co1 -21(2) . .
C28 C27 O6 Co1 164.0(10) . .
O8 C20 O7 Co1 -34(2) . .
C21 C20 O7 Co1 150.2(8) . .
O7 C20 O8 Co2 6(2) . .
C21 C20 O8 Co2 -178.1(6) . .
C29 C30 S1 O13 -15(4) . .
C29 C30 S1 O13 161(3) 10 .
C29 C30 S1 O13 -161(3) . 10
C29 C30 S1 O13 15(4) 10 10
C29 C30 S1 O12 92(3) . .
C29 C30 S1 O12 -92(3) 10 .
C26 C25 S2 O10 48.3(19) . .
C24 C25 S2 O10 -137.1(15) . .
C26 C25 S2 O9' 166.6(13) . .
C24 C25 S2 O9' -18.8(18) . .
C26 C25 S2 O9 -39.5(18) . .
C24 C25 S2 O9 135.1(15) . .
Co2 O4 C33 O3 -5.0(11) 3_645 .
Co2 O4 C33 C23 -174.8(10) 3_645 .
Co1 O3 C33 O4 116.8(12) 3_645 .
Co2 O3 C33 O4 4.6(10) 3_645 .
Co1 O3 C33 C23 -72.8(15) 3_645 .
Co2 O3 C33 C23 175.1(9) 3_645 .
C22 C23 C33 O4 167.7(9) . .
C24 C23 C33 O4 -8.5(14) . .
C22 C23 C33 O3 -1.6(14) . .
C24 C23 C33 O3 -177.8(8) . .

loop_
_platon_squeeze_void_nr
_platon_squeeze_void_average_x
_platon_squeeze_void_average_y
_platon_squeeze_void_average_z
_platon_squeeze_void_volume
_platon_squeeze_void_count_electrons
_platon_squeeze_void_content
1 -0.009 -0.028 -0.016 11945 2981 ' '
